data_4022411
loop_
_publ_author_name
'Yasuo Norikane'
'Kogorou Kitamoto'
'Nobuyuki Tamaoki'

_publ_contact_author_address
;
Institute for Materials and Chemical Process
National Institute of Advanced Industrial Science and Technology
1-1 higashi tsukuba ibaraki Japan 305-8565
;
_publ_contact_author_email n.tamaoki@aist.go.jp
_publ_contact_author_fax ' +81-298-61-4673'
_publ_contact_author_name ' Nobuyuki Tamaoki '
_publ_contact_author_phone ' +81-298-61-4671'
_publ_section_title
;
 Novel Crystal Structure, Cis-Trans Isomerization,
 and Host Property of Meta-Substituted Macrocyclic
 Azobenzenes with the Shortest Linkers
;
_journal_name_full 'Journal of Organic Chemistry'
_journal_page_first 8291
_journal_page_last 8304
_journal_paper_doi 10.1021/jo0341160
_journal_volume 68
_journal_year 2003
_chemical_formula_moiety 'C39 H30 N6, C H CL3'
_chemical_formula_sum 'C40 H31 Cl3 N6'
_chemical_formula_weight 702.06
_chemical_melting_point 557.2(4)
_chemical_name_common
;            
trans,trans,trans-[1.1.1](3,3')-Azobenzenophane 
;
_chemical_name_systematic
; 
 ? 
;
_space_group_IT_number 161
_symmetry_cell_setting trigonal
_symmetry_space_group_name_Hall 'R 3 -2"c'
_symmetry_space_group_name_H-M 'R 3 c :H'
_atom_sites_solution_hydrogens geom
_atom_sites_solution_primary direct
_atom_sites_solution_secondary difmap
_audit_creation_method SHELXL-97
_cell_angle_alpha 90.00
_cell_angle_beta 90.00
_cell_angle_gamma 120.00
_cell_formula_units_Z 6
_cell_length_a 25.217(3)
_cell_length_b 25.217(3)
_cell_length_c 9.380(3)
_cell_measurement_reflns_used 25
_cell_measurement_temperature 223(1)
_cell_measurement_theta_max 14.7
_cell_measurement_theta_min 11.6
_cell_volume 5166(2)
_computing_structure_refinement 'SHELXL-97 (Sheldrick, 1997)'
_computing_structure_solution 'SHELXS-97 (Sheldrick, 1990)'
_diffrn_ambient_temperature 223(1)
_diffrn_measured_fraction_theta_full 0.999
_diffrn_measured_fraction_theta_max 0.999
_diffrn_measurement_device_type 'Rigaku AFC7R'
_diffrn_measurement_method ' theta/2theta scan '
_diffrn_radiation_monochromator graphite
_diffrn_radiation_source 'Rigaku rotating anode'
_diffrn_radiation_type MoK\a
_diffrn_radiation_wavelength 0.71069
_diffrn_reflns_av_R_equivalents 0.0586
_diffrn_reflns_av_sigmaI/netI 0.0548
_diffrn_reflns_limit_h_max 28
_diffrn_reflns_limit_h_min -32
_diffrn_reflns_limit_k_max 32
_diffrn_reflns_limit_k_min 0
_diffrn_reflns_limit_l_max 12
_diffrn_reflns_limit_l_min 0
_diffrn_reflns_number 4104
_diffrn_reflns_theta_full 27.49
_diffrn_reflns_theta_max 27.49
_diffrn_reflns_theta_min 2.80
_diffrn_standards_decay_% no
_diffrn_standards_interval_time 150
_diffrn_standards_number 3
_exptl_absorpt_coefficient_mu 0.306
_exptl_absorpt_correction_T_max 0.999
_exptl_absorpt_correction_T_min 0.964
_exptl_absorpt_correction_type empirical
_exptl_absorpt_process_details 'psi scan'
_exptl_crystal_colour yellow
_exptl_crystal_density_diffrn 1.354
_exptl_crystal_density_method 'not measured'
_exptl_crystal_description needle
_exptl_crystal_F_000 2184
_exptl_crystal_size_max 0.50
_exptl_crystal_size_mid 0.10
_exptl_crystal_size_min 0.05
_refine_diff_density_max 0.485
_refine_diff_density_min -0.475
_refine_diff_density_rms 0.076
_refine_ls_abs_structure_details 'Flack H D (1983), Acta Cryst. A39, 876-881'
_refine_ls_abs_structure_Flack -0.3(4)
_refine_ls_extinction_method none
_refine_ls_goodness_of_fit_ref 1.446
_refine_ls_hydrogen_treatment mixed
_refine_ls_matrix_type full
_refine_ls_number_parameters 147
_refine_ls_number_reflns 1402
_refine_ls_number_restraints 1
_refine_ls_restrained_S_all 1.446
_refine_ls_R_factor_all 0.1478
_refine_ls_R_factor_gt 0.0826
_refine_ls_shift/su_max 0.032
_refine_ls_shift/su_mean 0.006
_refine_ls_structure_factor_coef Fsqd
_refine_ls_weighting_details 'calc w=1/[\s^2^(Fo^2^)+(0.1000P)^2^+0.0000P] where P=(Fo^2^+2Fc^2^)/3'
_refine_ls_weighting_scheme calc
_refine_ls_wR_factor_gt 0.2114
_refine_ls_wR_factor_ref 0.2378
_reflns_number_gt 833
_reflns_number_total 1402
_reflns_threshold_expression >2sigma(I)
_cod_data_source_file jo0341160si20030204_124526_4.cif
_cod_data_source_block 3(t,t,t)
_cod_depositor_comments
;
The following automatic conversions were performed:

'_chemical_melting_point' value '556.9-557.6 K' was changed to
'557.2(4)' - the average value was taken and precision was estimated.

Automatic conversion script
Id: cif_fix_values 1646 2011-03-28 12:23:43Z adriana 
;
_cod_original_sg_symbol_H-M 'R 3 c'
_cod_database_code 4022411

loop_
_symmetry_equiv_pos_as_xyz
'x, y, z'
'-y, x-y, z'
'-x+y, -x, z'
'-y, -x, z+1/2'
'x, x-y, z+1/2'
'-x+y, y, z+1/2'
'x+2/3, y+1/3, z+1/3'
'-y+2/3, x-y+1/3, z+1/3'
'-x+y+2/3, -x+1/3, z+1/3'
'-y+2/3, -x+1/3, z+5/6'
'x+2/3, x-y+1/3, z+5/6'
'-x+y+2/3, y+1/3, z+5/6'
'x+1/3, y+2/3, z+2/3'
'-y+1/3, x-y+2/3, z+2/3'
'-x+y+1/3, -x+2/3, z+2/3'
'-y+1/3, -x+2/3, z+7/6'
'x+1/3, x-y+2/3, z+7/6'
'-x+y+1/3, y+2/3, z+7/6'

loop_
_atom_site_label
_atom_site_type_symbol
_atom_site_fract_x
_atom_site_fract_y
_atom_site_fract_z
_atom_site_U_iso_or_equiv
_atom_site_adp_type
_atom_site_occupancy
_atom_site_symmetry_multiplicity
_atom_site_calc_flag
_atom_site_refinement_flags
Cl1 Cl 0.0088(4) 0.9409(3) 0.8395(10) 0.206(3) Uani 1 1 d .
N1 N 0.2222(3) 1.0724(4) 0.7220(8) 0.072(2) Uani 1 1 d .
N2 N -0.1089(3) 0.8106(3) 0.6522(7) 0.0581(18) Uani 1 1 d .
C1 C 0.0457(3) 0.7858(3) 0.7273(7) 0.0399(14) Uani 1 1 d .
C2 C -0.0028(4) 0.7562(3) 0.8218(8) 0.0504(18) Uani 1 1 d .
C3 C -0.0544(3) 0.7631(4) 0.8009(11) 0.068(3) Uani 1 1 d .
C4 C -0.0567(4) 0.7974(4) 0.6876(10) 0.056(2) Uani 1 1 d .
C5 C -0.0082(3) 0.8255(3) 0.5947(9) 0.0472(17) Uani 1 1 d .
C6 C 0.0438(3) 0.8206(3) 0.6147(7) 0.0400(15) Uani 1 1 d .
C7 C 0.0981(3) 0.8551(4) 0.5161(8) 0.0463(17) Uani 1 1 d .
C8 C 0.1532(3) 0.9058(3) 0.5902(6) 0.0360(14) Uani 1 1 d .
C9 C 0.1558(4) 0.9620(3) 0.6171(8) 0.0435(17) Uani 1 1 d .
C10 C 0.2082(4) 1.0082(3) 0.6873(8) 0.053(2) Uani 1 1 d .
C11 C 0.2547(3) 0.9991(4) 0.7347(8) 0.0493(18) Uani 1 1 d .
C12 C 0.2507(3) 0.9442(4) 0.7092(8) 0.0516(19) Uani 1 1 d .
C13 C 0.2004(3) 0.8977(3) 0.6385(8) 0.0377(14) Uani 1 1 d .
C14 C 0.0000 1.0000 0.894(3) 0.116(8) Uiso 1 3 d S
H1 H 0.0826 0.7836 0.7332 0.047 Uiso 1 1 d .
H2 H -0.0017 0.7317 0.8905 0.064 Uiso 1 1 d .
H3 H -0.0894 0.7441 0.8600 0.078 Uiso 1 1 d .
H4 H -0.0116 0.8482 0.5076 0.060 Uiso 1 1 d .
H5 H 0.1084 0.8274 0.4644 0.056 Uiso 1 1 d .
H6 H 0.0862 0.8734 0.4314 0.056 Uiso 1 1 d .
H7 H 0.1213 0.9671 0.5830 0.057 Uiso 1 1 d .
H8 H 0.2865 1.0301 0.7824 0.063 Uiso 1 1 d .
H9 H 0.2850 0.9384 0.7259 0.060 Uiso 1 1 d .
H10 H 0.1990 0.8589 0.6138 0.044 Uiso 1 1 d .
H11 H 0.0000 1.0000 1.0094 0.206 Uiso 1 3 d S

loop_
_atom_site_aniso_label
_atom_site_aniso_U_11
_atom_site_aniso_U_22
_atom_site_aniso_U_33
_atom_site_aniso_U_23
_atom_site_aniso_U_13
_atom_site_aniso_U_12
Cl1 0.262(7) 0.144(4) 0.277(8) -0.047(5) -0.084(6) 0.149(5)
N1 0.044(4) 0.122(7) 0.045(4) -0.002(4) 0.000(3) 0.039(4)
N2 0.056(4) 0.042(3) 0.053(4) 0.004(3) -0.007(3) 0.006(3)
C1 0.034(3) 0.044(3) 0.038(3) -0.009(3) -0.002(3) 0.017(3)
C2 0.042(4) 0.042(4) 0.056(5) -0.010(3) 0.000(3) 0.012(3)
C3 0.028(4) 0.071(6) 0.079(6) -0.033(5) 0.013(4) 0.005(4)
C4 0.046(4) 0.063(5) 0.064(5) -0.027(4) -0.011(4) 0.030(4)
C5 0.032(3) 0.048(4) 0.063(4) -0.016(4) -0.016(3) 0.021(3)
C6 0.033(3) 0.049(4) 0.042(4) -0.009(3) -0.006(3) 0.024(3)
C7 0.032(3) 0.052(4) 0.045(3) -0.007(3) -0.006(3) 0.013(3)
C8 0.037(3) 0.037(3) 0.033(3) 0.002(3) 0.007(3) 0.018(3)
C9 0.054(4) 0.036(4) 0.050(4) 0.010(3) 0.016(3) 0.030(3)
C10 0.080(6) 0.026(3) 0.050(4) 0.001(3) 0.029(4) 0.024(3)
C11 0.047(4) 0.043(4) 0.040(4) -0.008(3) 0.002(3) 0.008(3)
C12 0.046(4) 0.060(5) 0.044(4) 0.000(4) -0.003(3) 0.023(4)
C13 0.035(3) 0.028(3) 0.045(4) -0.001(3) 0.003(3) 0.012(3)

loop_
_atom_type_symbol
_atom_type_description
_atom_type_scat_dispersion_real
_atom_type_scat_dispersion_imag
_atom_type_scat_source
C C 0.0033 0.0016 'International Tables Vol C Tables 4.2.6.8 and 6.1.1.4'
N N 0.0061 0.0033 'International Tables Vol C Tables 4.2.6.8 and 6.1.1.4'
H H 0.0000 0.0000 'International Tables Vol C Tables 4.2.6.8 and 6.1.1.4'
Cl Cl 0.1484 0.1585 'International Tables Vol C Tables 4.2.6.8 and 6.1.1.4'

loop_
_geom_angle_atom_site_label_1
_geom_angle_atom_site_label_2
_geom_angle_atom_site_label_3
_geom_angle
_geom_angle_site_symmetry_1
_geom_angle_site_symmetry_3
N2 N1 C10 105.4(8) 2_675 .
N1 N2 C4 106.1(7) 3_465 .
C6 C1 C2 121.8(7) . .
C6 C1 H1 114.9 . .
C2 C1 H1 123.3 . .
C1 C2 C3 117.6(8) . .
C1 C2 H2 120.3 . .
C3 C2 H2 122.0 . .
C4 C3 C2 120.8(7) . .
C4 C3 H3 116.4 . .
C2 C3 H3 122.7 . .
C5 C4 C3 120.2(7) . .
C5 C4 N2 112.7(8) . .
C3 C4 N2 127.1(7) . .
C4 C5 C6 120.2(8) . .
C4 C5 H4 119.6 . .
C6 C5 H4 120.1 . .
C1 C6 C5 119.4(7) . .
C1 C6 C7 121.3(6) . .
C5 C6 C7 119.2(7) . .
C8 C7 C6 113.0(6) . .
C8 C7 H5 111.7 . .
C6 C7 H5 112.1 . .
C8 C7 H6 109.0 . .
C6 C7 H6 110.1 . .
H5 C7 H6 100.1 . .
C13 C8 C9 118.8(6) . .
C13 C8 C7 121.6(6) . .
C9 C8 C7 119.6(6) . .
C10 C9 C8 117.7(7) . .
C10 C9 H7 124.1 . .
C8 C9 H7 118.1 . .
C11 C10 C9 122.5(6) . .
C11 C10 N1 110.3(7) . .
C9 C10 N1 127.2(7) . .
C12 C11 C10 118.5(7) . .
C12 C11 H8 123.2 . .
C10 C11 H8 118.2 . .
C11 C12 C13 120.9(7) . .
C11 C12 H9 120.9 . .
C13 C12 H9 117.5 . .
C8 C13 C12 121.4(6) . .
C8 C13 H10 117.6 . .
C12 C13 H10 120.7 . .
Cl1 C14 Cl1 111.3(9) . 3_465
Cl1 C14 Cl1 111.3(9) . 2_675
Cl1 C14 Cl1 111.3(9) 3_465 2_675
Cl1 C14 H11 107.6 . .
Cl1 C14 H11 107.6 3_465 .
Cl1 C14 H11 107.6 2_675 .

loop_
_geom_bond_atom_site_label_1
_geom_bond_atom_site_label_2
_geom_bond_distance
_geom_bond_site_symmetry_2
Cl1 C14 1.692(10) .
N1 N2 1.152(9) 2_675
N1 C10 1.510(11) .
N2 N1 1.152(9) 3_465
N2 C4 1.545(11) .
C1 C6 1.389(10) .
C1 C2 1.388(10) .
C1 H1 0.961 .
C2 C3 1.411(13) .
C2 H2 0.903 .
C3 C4 1.389(14) .
C3 H3 0.945 .
C4 C5 1.375(12) .
C5 C6 1.392(10) .
C5 H4 1.025 .
C6 C7 1.514(10) .
C7 C8 1.508(9) .
C7 H5 0.986 .
C7 H6 1.037 .
C8 C13 1.379(10) .
C8 C9 1.409(9) .
C9 C10 1.414(12) .
C9 H7 0.995 .
C10 C11 1.376(12) .
C11 C12 1.358(11) .
C11 H8 0.910 .
C12 C13 1.392(10) .
C12 H9 0.958 .
C13 H10 0.988 .
C14 Cl1 1.692(10) 3_465
C14 Cl1 1.692(10) 2_675
C14 H11 1.08 .

loop_
_geom_torsion_atom_site_label_1
_geom_torsion_atom_site_label_2
_geom_torsion_atom_site_label_3
_geom_torsion_atom_site_label_4
_geom_torsion
_geom_torsion_site_symmetry_1
C6 C1 C2 C3 -0.7(10) .
C1 C2 C3 C4 1.3(11) .
C2 C3 C4 C5 -0.5(11) .
C2 C3 C4 N2 -178.5(7) .
N1 N2 C4 C5 169.3(7) 3_465
N1 N2 C4 C3 -12.6(11) 3_465
C3 C4 C5 C6 -1.0(11) .
N2 C4 C5 C6 177.3(6) .
C2 C1 C6 C5 -0.7(10) .
C2 C1 C6 C7 177.2(7) .
C4 C5 C6 C1 1.6(10) .
C4 C5 C6 C7 -176.3(6) .
C1 C6 C7 C8 -65.4(8) .
C5 C6 C7 C8 112.5(7) .
C6 C7 C8 C13 97.9(7) .
C6 C7 C8 C9 -79.1(8) .
C13 C8 C9 C10 2.7(9) .
C7 C8 C9 C10 179.8(6) .
C8 C9 C10 C11 -2.9(10) .
C8 C9 C10 N1 177.4(6) .
N2 N1 C10 C11 164.1(7) 2_675
N2 N1 C10 C9 -16.1(10) 2_675
C9 C10 C11 C12 2.0(11) .
N1 C10 C11 C12 -178.2(7) .
C10 C11 C12 C13 -0.9(11) .
C9 C8 C13 C12 -1.8(10) .
C7 C8 C13 C12 -178.7(7) .
C11 C12 C13 C8 0.8(11) .
